data_4127984
loop_
_publ_author_name
'Mihai, Madalina T.'
'Williams, Benjamin D.'
'Phipps, Robert J.'

_publ_section_title
;
 <i>Para</i>-Selective C-H Borylation of Common Arene Building Blocks
 Enabled by Ion-Pairing with a Bulky Countercation.
;
_journal_issue 39
_journal_name_full 'Journal of the American Chemical Society'
_journal_page_first 15477
_journal_page_last 15482
_journal_paper_doi 10.1021/jacs.9b07267
_journal_volume 141
_journal_year 2019
_chemical_absolute_configuration ad
_chemical_formula_moiety 'C16 H36 N +, C6 H5 Cl N O3 S -'
_chemical_formula_sum 'C22 H41 Cl N2 O3 S'
_chemical_formula_weight 449.08
_space_group_crystal_system monoclinic
_space_group_IT_number 9
_space_group_name_Hall 'C -2yc'
_space_group_name_H-M_alt 'C 1 c 1'
_symmetry_space_group_name_Hall 'C -2yc'
_symmetry_space_group_name_H-M 'C 1 c 1'
_atom_sites_solution_hydrogens mixed
_atom_sites_solution_primary dual
_atom_sites_solution_secondary difmap
_audit_creation_method SHELXL-2018/1
_cell_angle_alpha 90
_cell_angle_beta 109.073(2)
_cell_angle_gamma 90
_cell_formula_units_Z 4
_cell_length_a 12.1658(5)
_cell_length_b 14.5252(5)
_cell_length_c 14.8017(8)
_cell_measurement_reflns_used 9910
_cell_measurement_temperature 180(2)
_cell_measurement_theta_max 66.89
_cell_measurement_theta_min 4.91
_cell_volume 2472.03(19)
_computing_cell_refinement 'SAINT (Bruker, 2016)'
_computing_data_collection 'APEX3 (Bruker, 2016)'
_computing_data_reduction SAINT
_computing_molecular_graphics 'Mercury (Macrae et al., 2008)'
_computing_publication_material SHELXL
_computing_structure_refinement 'SHELXL (Sheldrick, 2015)'
_computing_structure_solution 'SHELXT (Sheldrick, 2015)'
_diffrn_ambient_temperature 180(2)
_diffrn_measured_fraction_theta_full 0.999
_diffrn_measured_fraction_theta_max 0.999
_diffrn_measurement_device_type 'Bruker D8-QUEST PHOTON-100'
_diffrn_measurement_method '\w and \f-scans'
_diffrn_radiation_type CuK\a
_diffrn_radiation_wavelength 1.54178
_diffrn_reflns_av_R_equivalents 0.0313
_diffrn_reflns_av_unetI/netI 0.0401
_diffrn_reflns_Laue_measured_fraction_full 0.999
_diffrn_reflns_Laue_measured_fraction_max 0.999
_diffrn_reflns_limit_h_max 14
_diffrn_reflns_limit_h_min -14
_diffrn_reflns_limit_k_max 17
_diffrn_reflns_limit_k_min -17
_diffrn_reflns_limit_l_max 17
_diffrn_reflns_limit_l_min -17
_diffrn_reflns_number 14015
_diffrn_reflns_point_group_measured_fraction_full 0.947
_diffrn_reflns_point_group_measured_fraction_max 0.947
_diffrn_reflns_theta_full 66.885
_diffrn_reflns_theta_max 66.885
_diffrn_reflns_theta_min 4.905
_diffrn_source 'Incoatec I\mS Cu microsource'
_exptl_absorpt_coefficient_mu 2.342
_exptl_absorpt_correction_T_max 0.7528
_exptl_absorpt_correction_T_min 0.6595
_exptl_absorpt_correction_type multi-scan
_exptl_absorpt_process_details 'SADABS (Bruker, 2014)'
_exptl_crystal_colour colourless
_exptl_crystal_density_diffrn 1.207
_exptl_crystal_description block
_exptl_crystal_F_000 976
_exptl_crystal_size_max 0.180
_exptl_crystal_size_mid 0.180
_exptl_crystal_size_min 0.120
_refine_diff_density_max 0.373
_refine_diff_density_min -0.300
_refine_diff_density_rms 0.052
_refine_ls_abs_structure_details
;
Flack x determined using 1742 quotients [(I+)-(I-)]/[(I+)+(I-)]
(Parsons, Flack and Wagner, Acta Cryst. B69 (2013) 249-259).
;
_refine_ls_abs_structure_Flack 0.047(6)
_refine_ls_extinction_method none
_refine_ls_goodness_of_fit_ref 1.036
_refine_ls_hydrogen_treatment mixed
_refine_ls_matrix_type full
_refine_ls_number_parameters 270
_refine_ls_number_reflns 4180
_refine_ls_number_restraints 2
_refine_ls_restrained_S_all 1.036
_refine_ls_R_factor_all 0.0374
_refine_ls_R_factor_gt 0.0350
_refine_ls_shift/su_max 0.000
_refine_ls_shift/su_mean 0.000
_refine_ls_structure_factor_coef Fsqd
_refine_ls_weighting_details 'w=1/[\s^2^(Fo^2^)+(0.0591P)^2^+0.6404P] where P=(Fo^2^+2Fc^2^)/3'
_refine_ls_weighting_scheme calc
_refine_ls_wR_factor_gt 0.0902
_refine_ls_wR_factor_ref 0.0916
_reflns_Friedel_coverage 0.893
_reflns_Friedel_fraction_full 0.896
_reflns_Friedel_fraction_max 0.896
_reflns_number_gt 3989
_reflns_number_total 4180
_reflns_threshold_expression 'I > 2\s(I)'
_cod_data_source_file ja9b07267_si_002.cif
_cod_data_source_block RP_B1_0015
_cod_database_code 4127984
_cambridge_user_name 'Madalina Mihai'
_cambridge_user_crsid mtm52
_cambridge_supervisor_name 'Robert Phipps'
_cambridge_supervisor_crsid rjp71
_cambridge_crystallographer_name 'Andrew Bond'
_cambridge_crystallographer_crsid adb29
_cambridge_sample_id MM977
_cambridge_data_id RP_B1_0015
_ccdc_publ_extra_info
;
_cambridge_sample_id MM977
_cambridge_data_id RP_B1_0015
;
_shelx_space_group_comment
;
The symmetry employed for this shelxl refinement is uniquely defined
by the following loop, which should always be used as a source of
symmetry information in preference to the above space-group names.
They are only intended as comments.
;
_shelx_estimated_absorpt_t_min 0.678
_shelx_estimated_absorpt_t_max 0.766

loop_
_space_group_symop_operation_xyz
'x, y, z'
'x, -y, z+1/2'
'x+1/2, y+1/2, z'
'x+1/2, -y+1/2, z+1/2'

loop_
_atom_site_label
_atom_site_type_symbol
_atom_site_fract_x
_atom_site_fract_y
_atom_site_fract_z
_atom_site_U_iso_or_equiv
_atom_site_adp_type
_atom_site_occupancy
_atom_site_site_symmetry_order
_atom_site_calc_flag
_atom_site_refinement_flags_posn
_atom_site_refinement_flags_adp
Cl1 Cl 0.61840(9) 0.16657(7) 0.67112(7) 0.0480(3) Uani 1 1 d . .
S1 S 0.63879(7) 0.36617(5) 0.45145(6) 0.02812(19) Uani 1 1 d . .
O11 O 0.7237(3) 0.4270(2) 0.5133(2) 0.0631(10) Uani 1 1 d . .
O12 O 0.6882(3) 0.28987(18) 0.4165(2) 0.0478(7) Uani 1 1 d . .
O13 O 0.5477(3) 0.41192(18) 0.3791(2) 0.0443(6) Uani 1 1 d . .
N1 N 0.5784(3) 0.3228(2) 0.5310(2) 0.0381(7) Uani 1 1 d . .
H1 H 0.642(4) 0.315(3) 0.593(3) 0.046(11) Uiso 1 1 d . .
C1 C 0.4973(3) 0.2498(2) 0.5053(2) 0.0285(7) Uani 1 1 d . .
C2 C 0.5024(3) 0.1754(2) 0.5648(3) 0.0371(8) Uani 1 1 d . .
C3 C 0.4173(4) 0.1069(2) 0.5437(3) 0.0425(9) Uani 1 1 d . .
H3A H 0.423414 0.056491 0.585981 0.051 Uiso 1 1 calc R U
C4 C 0.3237(4) 0.1137(3) 0.4598(3) 0.0503(11) Uani 1 1 d . .
H4A H 0.265156 0.067580 0.445041 0.060 Uiso 1 1 calc R U
C5 C 0.3138(3) 0.1876(2) 0.3961(3) 0.0360(8) Uani 1 1 d . .
H5A H 0.249813 0.191927 0.338557 0.043 Uiso 1 1 calc R U
C6 C 0.4021(3) 0.2551(3) 0.4206(3) 0.0400(8) Uani 1 1 d . .
H6A H 0.396956 0.305580 0.378515 0.048 Uiso 1 1 calc R U
N2 N 0.45930(19) 0.62904(15) 0.55696(17) 0.0192(5) Uani 1 1 d . .
C11 C 0.5383(2) 0.56892(19) 0.6363(2) 0.0228(6) Uani 1 1 d . .
H11A H 0.504769 0.565476 0.688816 0.027 Uiso 1 1 calc R U
H11B H 0.538148 0.505812 0.610988 0.027 Uiso 1 1 calc R U
C12 C 0.6637(3) 0.6014(2) 0.6776(2) 0.0271(6) Uani 1 1 d . .
H12A H 0.667185 0.659113 0.713972 0.033 Uiso 1 1 calc R U
H12B H 0.695634 0.613732 0.625268 0.033 Uiso 1 1 calc R U
C13 C 0.7354(3) 0.5271(2) 0.7434(2) 0.0302(7) Uani 1 1 d . .
H13A H 0.741514 0.472921 0.704650 0.036 Uiso 1 1 calc R U
H13B H 0.695156 0.507386 0.788410 0.036 Uiso 1 1 calc R U
C14 C 0.8575(3) 0.5608(2) 0.8000(3) 0.0361(8) Uani 1 1 d . .
H14A H 0.903492 0.509280 0.835916 0.054 Uiso 1 1 calc R U
H14B H 0.852237 0.609130 0.844587 0.054 Uiso 1 1 calc R U
H14C H 0.895112 0.585519 0.755885 0.054 Uiso 1 1 calc R U
C21 C 0.3340(2) 0.59764(19) 0.5370(2) 0.0217(6) Uani 1 1 d . .
H21A H 0.316283 0.600009 0.597680 0.026 Uiso 1 1 calc R U
H21B H 0.282002 0.642159 0.492527 0.026 Uiso 1 1 calc R U
C22 C 0.3053(3) 0.5019(2) 0.4950(2) 0.0260(6) Uani 1 1 d . .
H22A H 0.361112 0.456689 0.535049 0.031 Uiso 1 1 calc R U
H22B H 0.311037 0.500254 0.429821 0.031 Uiso 1 1 calc R U
C23 C 0.1813(3) 0.4774(2) 0.4913(3) 0.0318(7) Uani 1 1 d . .
H23A H 0.176063 0.481926 0.556554 0.038 Uiso 1 1 calc R U
H23B H 0.126479 0.522771 0.450538 0.038 Uiso 1 1 calc R U
C24 C 0.1449(4) 0.3810(2) 0.4524(3) 0.0395(8) Uani 1 1 d . .
H24A H 0.067523 0.367241 0.455817 0.059 Uiso 1 1 calc R U
H24B H 0.200994 0.336017 0.490628 0.059 Uiso 1 1 calc R U
H24C H 0.142874 0.377803 0.385744 0.059 Uiso 1 1 calc R U
C31 C 0.4969(3) 0.6188(2) 0.4691(2) 0.0234(6) Uani 1 1 d . .
H31A H 0.575030 0.646595 0.483434 0.028 Uiso 1 1 calc R U
H31B H 0.504317 0.552342 0.457543 0.028 Uiso 1 1 calc R U
C32 C 0.4174(3) 0.6615(2) 0.3779(2) 0.0278(6) Uani 1 1 d . .
H32A H 0.339983 0.631718 0.359599 0.033 Uiso 1 1 calc R U
H32B H 0.407209 0.727901 0.388083 0.033 Uiso 1 1 calc R U
C33 C 0.4693(4) 0.6492(3) 0.2989(3) 0.0427(9) Uani 1 1 d . .
H33A H 0.540891 0.686848 0.313756 0.051 Uiso 1 1 calc R U
H33B H 0.491846 0.583918 0.297148 0.051 Uiso 1 1 calc R U
C34 C 0.3885(4) 0.6760(3) 0.2017(3) 0.0440(9) Uani 1 1 d . .
H34A H 0.427728 0.666978 0.154123 0.066 Uiso 1 1 calc R U
H34B H 0.366611 0.740822 0.202396 0.066 Uiso 1 1 calc R U
H34C H 0.318540 0.637514 0.185291 0.066 Uiso 1 1 calc R U
C41 C 0.4674(3) 0.73011(19) 0.5860(2) 0.0226(6) Uani 1 1 d . .
H41A H 0.412618 0.765757 0.533386 0.027 Uiso 1 1 calc R U
H41B H 0.546889 0.752316 0.593620 0.027 Uiso 1 1 calc R U
C42 C 0.4412(3) 0.7505(2) 0.6779(2) 0.0269(6) Uani 1 1 d . .
H42A H 0.493171 0.713451 0.730893 0.032 Uiso 1 1 calc R U
H42B H 0.359850 0.732981 0.669859 0.032 Uiso 1 1 calc R U
C43 C 0.4590(3) 0.8538(2) 0.7029(2) 0.0311(7) Uani 1 1 d . .
H43A H 0.414050 0.890344 0.646443 0.037 Uiso 1 1 calc R U
H43B H 0.427568 0.867561 0.755239 0.037 Uiso 1 1 calc R U
C44 C 0.5854(4) 0.8836(3) 0.7333(3) 0.0493(10) Uani 1 1 d . .
H44A H 0.591768 0.947997 0.754251 0.074 Uiso 1 1 calc R U
H44B H 0.614488 0.877556 0.679114 0.074 Uiso 1 1 calc R U
H44C H 0.631683 0.844657 0.786050 0.074 Uiso 1 1 calc R U

loop_
_atom_site_aniso_label
_atom_site_aniso_U_11
_atom_site_aniso_U_22
_atom_site_aniso_U_33
_atom_site_aniso_U_23
_atom_site_aniso_U_13
_atom_site_aniso_U_12
Cl1 0.0559(6) 0.0501(5) 0.0410(5) 0.0123(4) 0.0197(4) 0.0060(4)
S1 0.0341(4) 0.0233(3) 0.0289(4) 0.0037(3) 0.0129(3) -0.0034(3)
O11 0.074(2) 0.0630(18) 0.0411(16) 0.0064(14) 0.0038(15) -0.0359(16)
O12 0.0525(15) 0.0410(13) 0.0648(18) 0.0153(12) 0.0394(14) 0.0170(12)
O13 0.0509(16) 0.0343(13) 0.0440(14) 0.0061(11) 0.0103(12) 0.0082(11)
N1 0.0454(17) 0.0406(16) 0.0281(14) -0.0012(12) 0.0118(13) -0.0115(13)
C1 0.0357(17) 0.0255(15) 0.0313(16) -0.0044(12) 0.0206(14) -0.0046(12)
C2 0.045(2) 0.0357(18) 0.0398(19) -0.0029(14) 0.0272(16) -0.0006(15)
C3 0.059(2) 0.0288(16) 0.057(2) -0.0047(16) 0.041(2) -0.0070(16)
C4 0.055(3) 0.044(2) 0.064(3) -0.021(2) 0.037(2) -0.0204(19)
C5 0.0279(16) 0.0435(18) 0.041(2) -0.0174(16) 0.0179(15) -0.0123(14)
C6 0.040(2) 0.0437(19) 0.039(2) -0.0010(15) 0.0166(17) -0.0058(15)
N2 0.0188(12) 0.0185(11) 0.0200(12) 0.0013(8) 0.0061(10) 0.0018(8)
C11 0.0227(14) 0.0207(13) 0.0224(14) 0.0055(11) 0.0040(11) 0.0041(11)
C12 0.0207(14) 0.0269(14) 0.0306(16) 0.0030(12) 0.0039(12) 0.0014(12)
C13 0.0252(16) 0.0276(15) 0.0314(16) -0.0001(12) 0.0005(13) 0.0057(12)
C14 0.0252(17) 0.0389(18) 0.0381(19) -0.0010(14) 0.0020(15) 0.0037(13)
C21 0.0195(14) 0.0229(13) 0.0234(14) 0.0004(11) 0.0081(11) -0.0007(11)
C22 0.0243(14) 0.0250(14) 0.0295(15) -0.0005(12) 0.0100(12) -0.0037(11)
C23 0.0247(15) 0.0322(16) 0.0365(17) 0.0005(14) 0.0074(13) -0.0046(13)
C24 0.0329(17) 0.0365(17) 0.0420(18) -0.0006(16) 0.0028(14) -0.0127(16)
C31 0.0234(15) 0.0262(14) 0.0229(15) 0.0013(12) 0.0108(12) 0.0015(11)
C32 0.0281(16) 0.0333(15) 0.0215(14) 0.0040(12) 0.0074(12) 0.0050(12)
C33 0.045(2) 0.055(2) 0.0323(19) 0.0071(17) 0.0183(17) 0.0113(17)
C34 0.049(2) 0.058(2) 0.0268(18) 0.0016(15) 0.0145(16) -0.0095(17)
C41 0.0242(14) 0.0177(13) 0.0260(15) 0.0006(10) 0.0083(12) 0.0000(10)
C42 0.0307(15) 0.0236(13) 0.0295(15) -0.0049(12) 0.0142(13) -0.0009(11)
C43 0.0324(17) 0.0257(14) 0.0346(18) -0.0055(13) 0.0101(15) 0.0026(13)
C44 0.041(2) 0.045(2) 0.060(3) -0.0185(18) 0.0144(19) -0.0117(17)

loop_
_atom_type_symbol
_atom_type_description
_atom_type_scat_dispersion_real
_atom_type_scat_dispersion_imag
_atom_type_scat_source
C C 0.0181 0.0091 'International Tables Vol C Tables 4.2.6.8 and 6.1.1.4'
H H 0.0000 0.0000 'International Tables Vol C Tables 4.2.6.8 and 6.1.1.4'
N N 0.0311 0.0180 'International Tables Vol C Tables 4.2.6.8 and 6.1.1.4'
O O 0.0492 0.0322 'International Tables Vol C Tables 4.2.6.8 and 6.1.1.4'
S S 0.3331 0.5567 'International Tables Vol C Tables 4.2.6.8 and 6.1.1.4'
Cl Cl 0.3639 0.7018 'International Tables Vol C Tables 4.2.6.8 and 6.1.1.4'

loop_
_geom_angle_atom_site_label_1
_geom_angle_atom_site_label_2
_geom_angle_atom_site_label_3
_geom_angle
O13 S1 O12 113.72(18)
O13 S1 O11 114.26(17)
O12 S1 O11 114.0(2)
O13 S1 N1 106.66(18)
O12 S1 N1 106.89(16)
O11 S1 N1 99.77(17)
C1 N1 S1 120.8(2)
C1 N1 H1 115(3)
S1 N1 H1 108(3)
C2 C1 C6 117.7(3)
C2 C1 N1 122.1(3)
C6 C1 N1 120.0(3)
C1 C2 C3 122.6(4)
C1 C2 Cl1 119.2(3)
C3 C2 Cl1 118.2(3)
C4 C3 C2 118.8(4)
C4 C3 H3A 120.6
C2 C3 H3A 120.6
C3 C4 C5 121.3(4)
C3 C4 H4A 119.3
C5 C4 H4A 119.3
C4 C5 C6 117.8(4)
C4 C5 H5A 121.1
C6 C5 H5A 121.1
C1 C6 C5 121.8(3)
C1 C6 H6A 119.1
C5 C6 H6A 119.1
C31 N2 C41 109.0(2)
C31 N2 C21 111.5(2)
C41 N2 C21 108.1(2)
C31 N2 C11 108.2(2)
C41 N2 C11 111.6(2)
C21 N2 C11 108.4(2)
C12 C11 N2 115.4(2)
C12 C11 H11A 108.4
N2 C11 H11A 108.4
C12 C11 H11B 108.4
N2 C11 H11B 108.4
H11A C11 H11B 107.5
C11 C12 C13 109.1(3)
C11 C12 H12A 109.9
C13 C12 H12A 109.9
C11 C12 H12B 109.9
C13 C12 H12B 109.9
H12A C12 H12B 108.3
C12 C13 C14 112.0(3)
C12 C13 H13A 109.2
C14 C13 H13A 109.2
C12 C13 H13B 109.2
C14 C13 H13B 109.2
H13A C13 H13B 107.9
C13 C14 H14A 109.5
C13 C14 H14B 109.5
H14A C14 H14B 109.5
C13 C14 H14C 109.5
H14A C14 H14C 109.5
H14B C14 H14C 109.5
C22 C21 N2 115.8(2)
C22 C21 H21A 108.3
N2 C21 H21A 108.3
C22 C21 H21B 108.3
N2 C21 H21B 108.3
H21A C21 H21B 107.4
C21 C22 C23 108.6(2)
C21 C22 H22A 110.0
C23 C22 H22A 110.0
C21 C22 H22B 110.0
C23 C22 H22B 110.0
H22A C22 H22B 108.4
C24 C23 C22 112.8(3)
C24 C23 H23A 109.0
C22 C23 H23A 109.0
C24 C23 H23B 109.0
C22 C23 H23B 109.0
H23A C23 H23B 107.8
C23 C24 H24A 109.5
C23 C24 H24B 109.5
H24A C24 H24B 109.5
C23 C24 H24C 109.5
H24A C24 H24C 109.5
H24B C24 H24C 109.5
C32 C31 N2 116.1(2)
C32 C31 H31A 108.3
N2 C31 H31A 108.3
C32 C31 H31B 108.3
N2 C31 H31B 108.3
H31A C31 H31B 107.4
C33 C32 C31 109.6(3)
C33 C32 H32A 109.8
C31 C32 H32A 109.8
C33 C32 H32B 109.8
C31 C32 H32B 109.8
H32A C32 H32B 108.2
C34 C33 C32 113.7(3)
C34 C33 H33A 108.8
C32 C33 H33A 108.8
C34 C33 H33B 108.8
C32 C33 H33B 108.8
H33A C33 H33B 107.7
C33 C34 H34A 109.5
C33 C34 H34B 109.5
H34A C34 H34B 109.5
C33 C34 H34C 109.5
H34A C34 H34C 109.5
H34B C34 H34C 109.5
N2 C41 C42 115.2(2)
N2 C41 H41A 108.5
C42 C41 H41A 108.5
N2 C41 H41B 108.5
C42 C41 H41B 108.5
H41A C41 H41B 107.5
C41 C42 C43 110.4(3)
C41 C42 H42A 109.6
C43 C42 H42A 109.6
C41 C42 H42B 109.6
C43 C42 H42B 109.6
H42A C42 H42B 108.1
C44 C43 C42 113.5(3)
C44 C43 H43A 108.9
C42 C43 H43A 108.9
C44 C43 H43B 108.9
C42 C43 H43B 108.9
H43A C43 H43B 107.7
C43 C44 H44A 109.5
C43 C44 H44B 109.5
H44A C44 H44B 109.5
C43 C44 H44C 109.5
H44A C44 H44C 109.5
H44B C44 H44C 109.5

loop_
_geom_bond_atom_site_label_1
_geom_bond_atom_site_label_2
_geom_bond_distance
Cl1 C2 1.742(4)
S1 O13 1.428(3)
S1 O12 1.435(3)
S1 O11 1.438(3)
S1 N1 1.700(3)
N1 C1 1.413(4)
N1 H1 0.99(5)
C1 C2 1.383(5)
C1 C6 1.403(5)
C2 C3 1.396(5)
C3 C4 1.387(7)
C3 H3A 0.9500
C4 C5 1.408(6)
C4 H4A 0.9500
C5 C6 1.411(5)
C5 H5A 0.9500
C6 H6A 0.9500
N2 C31 1.520(4)
N2 C41 1.524(3)
N2 C21 1.525(4)
N2 C11 1.526(3)
C11 C12 1.522(4)
C11 H11A 0.9900
C11 H11B 0.9900
C12 C13 1.522(4)
C12 H12A 0.9900
C12 H12B 0.9900
C13 C14 1.528(4)
C13 H13A 0.9900
C13 H13B 0.9900
C14 H14A 0.9800
C14 H14B 0.9800
C14 H14C 0.9800
C21 C22 1.517(4)
C21 H21A 0.9900
C21 H21B 0.9900
C22 C23 1.534(4)
C22 H22A 0.9900
C22 H22B 0.9900
C23 C24 1.524(4)
C23 H23A 0.9900
C23 H23B 0.9900
C24 H24A 0.9800
C24 H24B 0.9800
C24 H24C 0.9800
C31 C32 1.513(4)
C31 H31A 0.9900
C31 H31B 0.9900
C32 C33 1.510(5)
C32 H32A 0.9900
C32 H32B 0.9900
C33 C34 1.504(5)
C33 H33A 0.9900
C33 H33B 0.9900
C34 H34A 0.9800
C34 H34B 0.9800
C34 H34C 0.9800
C41 C42 1.525(4)
C41 H41A 0.9900
C41 H41B 0.9900
C42 C43 1.544(4)
C42 H42A 0.9900
C42 H42B 0.9900
C43 C44 1.518(5)
C43 H43A 0.9900
C43 H43B 0.9900
C44 H44A 0.9800
C44 H44B 0.9800
C44 H44C 0.9800

loop_
_geom_torsion_atom_site_label_1
_geom_torsion_atom_site_label_2
_geom_torsion_atom_site_label_3
_geom_torsion_atom_site_label_4
_geom_torsion
O13 S1 N1 C1 68.4(3)
O12 S1 N1 C1 -53.6(3)
O11 S1 N1 C1 -172.4(3)
S1 N1 C1 C2 135.5(3)
S1 N1 C1 C6 -50.0(4)
C6 C1 C2 C3 -0.2(5)
N1 C1 C2 C3 174.5(3)
C6 C1 C2 Cl1 -179.5(3)
N1 C1 C2 Cl1 -4.8(4)
C1 C2 C3 C4 -0.1(5)
Cl1 C2 C3 C4 179.2(3)
C2 C3 C4 C5 0.4(6)
C3 C4 C5 C6 -0.3(6)
C2 C1 C6 C5 0.2(5)
N1 C1 C6 C5 -174.5(3)
C4 C5 C6 C1 0.0(5)
C31 N2 C11 C12 69.4(3)
C41 N2 C11 C12 -50.6(3)
C21 N2 C11 C12 -169.6(2)
N2 C11 C12 C13 -170.8(2)
C11 C12 C13 C14 -170.7(3)
C31 N2 C21 C22 52.8(3)
C41 N2 C21 C22 172.6(2)
C11 N2 C21 C22 -66.3(3)
N2 C21 C22 C23 173.1(2)
C21 C22 C23 C24 -178.5(3)
C41 N2 C31 C32 -67.7(3)
C21 N2 C31 C32 51.6(3)
C11 N2 C31 C32 170.8(2)
N2 C31 C32 C33 177.5(3)
C31 C32 C33 C34 170.9(3)
C31 N2 C41 C42 -175.6(2)
C21 N2 C41 C42 63.1(3)
C11 N2 C41 C42 -56.1(3)
N2 C41 C42 C43 176.8(2)
C41 C42 C43 C44 -69.1(4)
